data_4023204
loop_
_publ_author_name
'Liang Xu'
'Yian Shi'

_publ_section_title
;
 Chiral N-Heterocyclic Carbene-Pd(0)-Catalyzed Asymmetric
 Diamination of Conjugated Dienes and Triene
;
_journal_name_full 'Journal of Organic Chemistry'
_journal_page_first 749
_journal_page_last 751
_journal_paper_doi 10.1021/jo702167u
_journal_volume 73
_journal_year 2008
_chemical_absolute_configuration ad
_chemical_formula_sum 'C39 H43 Cl3 N2 Pd'
_chemical_formula_weight 752.50
_chemical_name_systematic
;
 ?
;
_space_group_IT_number 4
_symmetry_cell_setting monoclinic
_symmetry_space_group_name_Hall 'P 2yb'
_symmetry_space_group_name_H-M 'P 1 21 1'
_atom_sites_solution_hydrogens geom
_atom_sites_solution_primary direct
_atom_sites_solution_secondary difmap
_audit_creation_method 'Bruker SHELXTL'
_cell_angle_alpha 90.00
_cell_angle_beta 93.0190(10)
_cell_angle_gamma 90.00
_cell_formula_units_Z 4
_cell_length_a 12.1044(2)
_cell_length_b 17.1143(2)
_cell_length_c 17.3659(2)
_cell_measurement_reflns_used 9930
_cell_measurement_temperature 100(2)
_cell_measurement_theta_max 29.17
_cell_measurement_theta_min 2.35
_cell_volume 3592.50(8)
_computing_cell_refinement 'Bruker SMART'
_computing_data_collection 'Bruker SMART'
_computing_data_reduction 'Bruker SAINT'
_computing_molecular_graphics 'Bruker SHELXTL'
_computing_publication_material 'Bruker SHELXTL'
_computing_structure_refinement 'Bruker SHELXTL'
_computing_structure_solution 'Bruker SHELXTL'
_diffrn_ambient_temperature 100(2)
_diffrn_measured_fraction_theta_full 0.999
_diffrn_measured_fraction_theta_max 0.999
_diffrn_measurement_device_type 'Bruker Apex2 CCD area detector'
_diffrn_measurement_method 'phi and omega scans'
_diffrn_radiation_monochromator graphite
_diffrn_radiation_source 'fine-focus sealed tube'
_diffrn_radiation_type MoK\a
_diffrn_radiation_wavelength 0.71073
_diffrn_reflns_av_R_equivalents 0.0590
_diffrn_reflns_av_sigmaI/netI 0.1150
_diffrn_reflns_limit_h_max 17
_diffrn_reflns_limit_h_min -13
_diffrn_reflns_limit_k_max 20
_diffrn_reflns_limit_k_min -25
_diffrn_reflns_limit_l_max 25
_diffrn_reflns_limit_l_min -25
_diffrn_reflns_number 42289
_diffrn_reflns_theta_full 31.51
_diffrn_reflns_theta_max 31.51
_diffrn_reflns_theta_min 2.00
_exptl_absorpt_coefficient_mu 0.769
_exptl_absorpt_correction_T_max 0.9389
_exptl_absorpt_correction_T_min 0.8508
_exptl_absorpt_correction_type multi-scan
_exptl_absorpt_process_details 'SADABS, Sheldrick, 1997'
_exptl_crystal_colour colorless
_exptl_crystal_density_diffrn 1.391
_exptl_crystal_density_meas ?
_exptl_crystal_density_method .
_exptl_crystal_description plate
_exptl_crystal_F_000 1552
_exptl_crystal_size_max 0.22
_exptl_crystal_size_mid 0.16
_exptl_crystal_size_min 0.08
_refine_diff_density_max 1.464
_refine_diff_density_min -1.086
_refine_diff_density_rms 0.117
_refine_ls_abs_structure_details 'Flack H D (1983), Acta Cryst. A39, 876-881'
_refine_ls_abs_structure_Flack -0.01(3)
_refine_ls_goodness_of_fit_ref 0.934
_refine_ls_hydrogen_treatment constr
_refine_ls_matrix_type full
_refine_ls_number_parameters 851
_refine_ls_number_reflns 21695
_refine_ls_number_restraints 1
_refine_ls_restrained_S_all 0.934
_refine_ls_R_factor_all 0.1163
_refine_ls_R_factor_gt 0.0616
_refine_ls_shift/su_max 0.001
_refine_ls_shift/su_mean 0.000
_refine_ls_structure_factor_coef Fsqd
_refine_ls_weighting_details 'calc w=1/[\s^2^(Fo^2^)+(0.0898P)^2^+0.0000P] where P=(Fo^2^+2Fc^2^)/3'
_refine_ls_weighting_scheme calc
_refine_ls_wR_factor_gt 0.1425
_refine_ls_wR_factor_ref 0.1754
_reflns_number_gt 13187
_reflns_number_total 21695
_reflns_threshold_expression >2sigma(I)
_cod_data_source_file jo702167u-File003.cif
_cod_data_source_block ys171_0m
_cod_depositor_comments
;
The following automatic conversions were performed:
'_symmetry_cell_setting' value 'Monoclinic' changed to 'monoclinic'
according to '/home/saulius/struct/CIF-dictionaries/cif_core.dic'
dictionary named 'cif_core.dic' version 2.4.1 from 2010-06-29.

Automatic conversion script
Id: cif_fix_enum 1527 2010-12-29 10:47:43Z saulius 
;
_cod_original_sg_symbol_H-M 'P 21'
_cod_database_code 4023204

loop_
_symmetry_equiv_pos_as_xyz
'x, y, z'
'-x, y+1/2, -z'

loop_
_atom_site_label
_atom_site_type_symbol
_atom_site_fract_x
_atom_site_fract_y
_atom_site_fract_z
_atom_site_U_iso_or_equiv
_atom_site_adp_type
_atom_site_occupancy
_atom_site_symmetry_multiplicity
_atom_site_calc_flag
_atom_site_refinement_flags
_atom_site_disorder_assembly
_atom_site_disorder_group
Pd2 Pd 0.16690(3) 0.20130(3) 0.26801(2) 0.02495(10) Uani 1 1 d . . .
Cl2 Cl 0.18434(12) 0.17409(10) 0.40182(9) 0.0335(3) Uani 1 1 d . . .
N3 N 0.0407(4) 0.3528(3) 0.2609(2) 0.0207(9) Uani 1 1 d . . .
N4 N -0.0716(3) 0.2543(3) 0.2772(2) 0.0177(9) Uani 1 1 d . . .
Pd1 Pd 0.30077(3) -0.29743(3) 0.21652(2) 0.02428(10) Uani 1 1 d . . .
Cl1 Cl 0.30720(12) -0.32621(10) 0.08304(9) 0.0339(4) Uani 1 1 d . . .
N1 N 0.5401(4) -0.2438(3) 0.2236(3) 0.0192(9) Uani 1 1 d . . .
N2 N 0.4245(3) -0.1451(3) 0.2298(2) 0.0175(9) Uani 1 1 d . . .
C1 C 0.4321(4) -0.2235(3) 0.2237(3) 0.0173(10) Uani 1 1 d . . .
C2 C 0.6151(4) -0.1754(3) 0.2244(3) 0.0200(11) Uani 1 1 d . . .
H2A H 0.6444 -0.1695 0.1719 0.024 Uiso 1 1 calc R . .
C3 C 0.5352(4) -0.1067(3) 0.2383(3) 0.0204(11) Uani 1 1 d . . .
H3A H 0.5476 -0.0885 0.2928 0.024 Uiso 1 1 calc R . .
C4 C 0.5491(4) -0.0378(3) 0.1849(3) 0.0230(11) Uani 1 1 d . . .
C5 C 0.5505(5) -0.0467(4) 0.1051(3) 0.0331(14) Uani 1 1 d . . .
H5A H 0.5391 -0.0968 0.0825 0.040 Uiso 1 1 calc R . .
C6 C 0.5683(5) 0.0175(5) 0.0587(4) 0.0434(18) Uani 1 1 d . . .
H6A H 0.5686 0.0110 0.0044 0.052 Uiso 1 1 calc R . .
C7 C 0.5858(5) 0.0913(5) 0.0903(4) 0.0434(19) Uani 1 1 d . . .
H7A H 0.5994 0.1346 0.0579 0.052 Uiso 1 1 calc R . .
C8 C 0.5832(5) 0.1013(4) 0.1694(4) 0.0361(16) Uani 1 1 d . . .
H8A H 0.5943 0.1516 0.1916 0.043 Uiso 1 1 calc R . .
C9 C 0.5640(5) 0.0365(4) 0.2162(4) 0.0279(13) Uani 1 1 d . . .
H9A H 0.5612 0.0434 0.2704 0.033 Uiso 1 1 calc R . .
C10 C 0.7118(4) -0.1804(3) 0.2830(3) 0.0239(12) Uani 1 1 d . . .
C11 C 0.8181(5) -0.1728(4) 0.2586(4) 0.0329(14) Uani 1 1 d . . .
H11A H 0.8290 -0.1655 0.2053 0.039 Uiso 1 1 calc R . .
C12 C 0.9095(6) -0.1756(4) 0.3104(5) 0.047(2) Uani 1 1 d . . .
H12A H 0.9822 -0.1699 0.2932 0.056 Uiso 1 1 calc R . .
C13 C 0.8922(6) -0.1868(4) 0.3871(5) 0.051(3) Uani 1 1 d . . .
H13A H 0.9541 -0.1893 0.4230 0.061 Uiso 1 1 calc R . .
C14 C 0.7888(6) -0.1944(4) 0.4130(4) 0.0455(19) Uani 1 1 d . . .
H14A H 0.7787 -0.2027 0.4662 0.055 Uiso 1 1 calc R . .
C15 C 0.6972(5) -0.1898(4) 0.3605(3) 0.0322(14) Uani 1 1 d . . .
H15A H 0.6246 -0.1932 0.3785 0.039 Uiso 1 1 calc R . .
C16 C 0.5749(4) -0.3203(3) 0.2029(3) 0.0270(13) Uani 1 1 d . . .
C17 C 0.5832(6) -0.3790(4) 0.2585(4) 0.0356(15) Uani 1 1 d . . .
C18 C 0.6189(6) -0.4519(4) 0.2356(5) 0.053(2) Uani 1 1 d . . .
H18A H 0.6271 -0.4924 0.2730 0.063 Uiso 1 1 calc R . .
C19 C 0.6430(5) -0.4677(5) 0.1603(6) 0.053(2) Uani 1 1 d . . .
H19A H 0.6658 -0.5186 0.1461 0.064 Uiso 1 1 calc R . .
C20 C 0.6337(5) -0.4085(5) 0.1055(5) 0.052(2) Uani 1 1 d . . .
H20A H 0.6511 -0.4190 0.0538 0.062 Uiso 1 1 calc R . .
C21 C 0.5991(5) -0.3339(4) 0.1257(4) 0.0306(13) Uani 1 1 d . . .
C22 C 0.5524(10) -0.3651(5) 0.3411(4) 0.084(4) Uani 1 1 d . . .
C23 C 0.592(2) -0.3987(14) 0.4109(14) 0.050(6) Uani 0.40 1 d P . .
C23A C 0.5675(14) -0.4346(9) 0.3915(10) 0.054(4) Uani 0.60 1 d P . .
C24 C 0.5801(6) -0.2738(4) 0.0630(4) 0.0391(17) Uani 1 1 d . . .
H24A H 0.5379 -0.2297 0.0837 0.047 Uiso 1 1 calc R . .
H24B H 0.5341 -0.2975 0.0203 0.047 Uiso 1 1 calc R . .
C25 C 0.6872(6) -0.2416(5) 0.0303(4) 0.053(2) Uani 1 1 d . . .
H25A H 0.6682 -0.2036 -0.0105 0.080 Uiso 1 1 calc R . .
H25B H 0.7294 -0.2846 0.0091 0.080 Uiso 1 1 calc R . .
H25C H 0.7320 -0.2159 0.0717 0.080 Uiso 1 1 calc R . .
C26 C 0.3223(4) -0.1053(3) 0.2432(3) 0.0230(11) Uani 1 1 d . . .
C27 C 0.2471(5) -0.0912(4) 0.1799(3) 0.0275(13) Uani 1 1 d . . .
C28 C 0.1469(5) -0.0559(4) 0.1958(4) 0.0389(16) Uani 1 1 d . . .
H28A H 0.0929 -0.0482 0.1548 0.047 Uiso 1 1 calc R . .
C29 C 0.1235(6) -0.0318(4) 0.2688(4) 0.0444(18) Uani 1 1 d . . .
H29A H 0.0558 -0.0059 0.2771 0.053 Uiso 1 1 calc R . .
C30 C 0.1982(5) -0.0454(4) 0.3298(4) 0.0370(15) Uani 1 1 d . . .
H30A H 0.1817 -0.0288 0.3801 0.044 Uiso 1 1 calc R . .
C31 C 0.2992(5) -0.0841(4) 0.3181(3) 0.0292(13) Uani 1 1 d . . .
C32 C 0.2696(5) -0.1114(4) 0.0995(3) 0.0342(14) Uani 1 1 d . . .
H32A H 0.2125 -0.1486 0.0793 0.041 Uiso 1 1 calc R . .
H32B H 0.3422 -0.1379 0.0989 0.041 Uiso 1 1 calc R . .
C33 C 0.2703(7) -0.0399(5) 0.0460(4) 0.053(2) Uani 1 1 d . . .
H33A H 0.2857 -0.0568 -0.0063 0.080 Uiso 1 1 calc R . .
H33B H 0.3278 -0.0033 0.0649 0.080 Uiso 1 1 calc R . .
H33C H 0.1980 -0.0141 0.0453 0.080 Uiso 1 1 calc R . .
C34 C 0.3736(6) -0.1021(4) 0.3872(3) 0.0352(15) Uani 1 1 d . . .
H34A H 0.4317 -0.1392 0.3725 0.042 Uiso 1 1 calc R . .
H34B H 0.3301 -0.1276 0.4269 0.042 Uiso 1 1 calc R . .
C35 C 0.4284(7) -0.0277(4) 0.4212(4) 0.0481(19) Uani 1 1 d . . .
H35A H 0.4764 -0.0415 0.4663 0.072 Uiso 1 1 calc R . .
H35B H 0.3711 0.0087 0.4366 0.072 Uiso 1 1 calc R . .
H35C H 0.4726 -0.0030 0.3823 0.072 Uiso 1 1 calc R . .
C36 C 0.1518(7) -0.3666(5) 0.2391(6) 0.073(3) Uani 1 1 d . . .
H36A H 0.0862 -0.3899 0.2172 0.088 Uiso 1 1 calc R . .
C37 C 0.2129(10) -0.3545(6) 0.3022(7) 0.094(4) Uani 1 1 d . . .
H37A H 0.2493 -0.4017 0.3261 0.113 Uiso 1 1 calc R . .
C38 C 0.2531(7) -0.2821(5) 0.3292(4) 0.064(3) Uani 1 1 d . . .
H38A H 0.2565 -0.2476 0.3721 0.076 Uiso 1 1 calc R . .
C39 C 0.0350(5) 0.2746(3) 0.2691(3) 0.0225(11) Uani 1 1 d . . .
C40 C -0.1459(4) 0.3224(3) 0.2808(3) 0.0192(11) Uani 1 1 d . . .
H40A H -0.1661 0.3296 0.3355 0.023 Uiso 1 1 calc R . .
C41 C -0.0708(4) 0.3912(3) 0.2588(3) 0.0215(11) Uani 1 1 d . . .
H41A H -0.0914 0.4076 0.2046 0.026 Uiso 1 1 calc R . .
C42 C -0.0765(4) 0.4621(3) 0.3115(3) 0.0236(11) Uani 1 1 d . . .
C43 C -0.0985(4) 0.5354(4) 0.2799(4) 0.0290(13) Uani 1 1 d . . .
H43A H -0.1050 0.5408 0.2254 0.035 Uiso 1 1 calc R . .
C44 C -0.1114(5) 0.6007(4) 0.3256(5) 0.0383(18) Uani 1 1 d . . .
H44A H -0.1255 0.6503 0.3026 0.046 Uiso 1 1 calc R . .
C45 C -0.1035(5) 0.5933(5) 0.4049(5) 0.043(2) Uani 1 1 d . . .
H45A H -0.1136 0.6376 0.4367 0.052 Uiso 1 1 calc R . .
C46 C -0.0810(5) 0.5214(4) 0.4377(4) 0.0368(15) Uani 1 1 d . . .
H46A H -0.0750 0.5163 0.4922 0.044 Uiso 1 1 calc R . .
C47 C -0.0669(5) 0.4557(4) 0.3912(3) 0.0337(14) Uani 1 1 d . . .
H47A H -0.0506 0.4064 0.4143 0.040 Uiso 1 1 calc R . .
C48 C -0.2525(4) 0.3176(3) 0.2297(3) 0.0224(11) Uani 1 1 d . . .
C49 C -0.2482(5) 0.3085(4) 0.1499(3) 0.0305(13) Uani 1 1 d . . .
H49A H -0.1788 0.3040 0.1273 0.037 Uiso 1 1 calc R . .
C50 C -0.3458(6) 0.3062(4) 0.1034(4) 0.0398(16) Uani 1 1 d . . .
H50A H -0.3433 0.2997 0.0492 0.048 Uiso 1 1 calc R . .
C51 C -0.4483(6) 0.3135(4) 0.1380(5) 0.044(2) Uani 1 1 d . . .
H51A H -0.5151 0.3119 0.1068 0.052 Uiso 1 1 calc R . .
C52 C -0.4521(5) 0.3229(4) 0.2153(4) 0.0383(16) Uani 1 1 d . . .
H52A H -0.5216 0.3287 0.2376 0.046 Uiso 1 1 calc R . .
C53 C -0.3546(5) 0.3243(3) 0.2629(4) 0.0284(13) Uani 1 1 d . . .
H53A H -0.3581 0.3296 0.3171 0.034 Uiso 1 1 calc R . .
C54 C -0.1046(4) 0.1788(3) 0.3053(3) 0.0235(12) Uani 1 1 d . . .
C55 C -0.1101(4) 0.1689(4) 0.3854(4) 0.0285(13) Uani 1 1 d . . .
C56 C -0.1441(5) 0.0949(4) 0.4112(4) 0.0404(17) Uani 1 1 d . . .
H56A H -0.1481 0.0858 0.4649 0.048 Uiso 1 1 calc R . .
C57 C -0.1713(5) 0.0359(4) 0.3604(5) 0.0424(18) Uani 1 1 d . . .
H57A H -0.1951 -0.0132 0.3791 0.051 Uiso 1 1 calc R . .
C58 C -0.1644(5) 0.0475(4) 0.2819(5) 0.0432(19) Uani 1 1 d . . .
H58A H -0.1832 0.0062 0.2471 0.052 Uiso 1 1 calc R . .
C59 C -0.1304(5) 0.1188(4) 0.2534(4) 0.0295(13) Uani 1 1 d . . .
C60 C -0.1218(6) 0.1294(4) 0.1685(4) 0.0421(17) Uani 1 1 d . . .
H60A H -0.0515 0.1568 0.1601 0.051 Uiso 1 1 calc R . .
H60B H -0.1827 0.1642 0.1498 0.051 Uiso 1 1 calc R . .
C61 C -0.1258(6) 0.0557(5) 0.1184(5) 0.063(3) Uani 1 1 d . . .
H61A H -0.1241 0.0705 0.0640 0.094 Uiso 1 1 calc R . .
H61B H -0.1940 0.0268 0.1267 0.094 Uiso 1 1 calc R . .
H61C H -0.0618 0.0226 0.1324 0.094 Uiso 1 1 calc R . .
C62 C -0.0767(5) 0.2306(4) 0.4433(3) 0.0297(13) Uani 1 1 d . . .
H62A H -0.0370 0.2727 0.4170 0.036 Uiso 1 1 calc R . .
H62B H -0.0247 0.2075 0.4829 0.036 Uiso 1 1 calc R . .
C63 C -0.1752(5) 0.2664(5) 0.4832(3) 0.0373(16) Uani 1 1 d . . .
H63A H -0.1482 0.3060 0.5204 0.056 Uiso 1 1 calc R . .
H63B H -0.2141 0.2253 0.5102 0.056 Uiso 1 1 calc R . .
H63C H -0.2260 0.2908 0.4445 0.056 Uiso 1 1 calc R . .
C64 C 0.1359(4) 0.3927(3) 0.2360(3) 0.0210(11) Uani 1 1 d . . .
C65 C 0.2212(5) 0.4121(4) 0.2918(3) 0.0279(13) Uani 1 1 d . . .
C66 C 0.3142(5) 0.4497(4) 0.2655(4) 0.0399(16) Uani 1 1 d . . .
H66A H 0.3737 0.4619 0.3013 0.048 Uiso 1 1 calc R . .
C67 C 0.3226(6) 0.4701(4) 0.1883(4) 0.0397(17) Uani 1 1 d . . .
H67A H 0.3861 0.4970 0.1722 0.048 Uiso 1 1 calc R . .
C68 C 0.2379(6) 0.4507(4) 0.1354(4) 0.0378(15) Uani 1 1 d . . .
H68A H 0.2437 0.4644 0.0827 0.045 Uiso 1 1 calc R . .
C69 C 0.1434(5) 0.4112(4) 0.1580(4) 0.0320(14) Uani 1 1 d . . .
C70 C 0.0577(7) 0.3857(5) 0.0968(4) 0.049(2) Uani 1 1 d . . .
C71 C -0.0014(10) 0.4440(9) 0.0577(7) 0.057(4) Uani 0.60 1 d P . .
C71A C 0.0726(16) 0.3887(11) 0.0153(9) 0.045(4) Uani 0.40 1 d P . .
C72 C 0.2138(5) 0.3915(4) 0.3748(3) 0.0333(14) Uani 1 1 d . . .
H72A H 0.2678 0.3495 0.3879 0.040 Uiso 1 1 calc R . .
H72B H 0.1390 0.3706 0.3828 0.040 Uiso 1 1 calc R . .
C73 C 0.2360(9) 0.4601(5) 0.4293(4) 0.070(3) Uani 1 1 d . . .
H73A H 0.2256 0.4434 0.4824 0.106 Uiso 1 1 calc R . .
H73B H 0.1845 0.5027 0.4156 0.106 Uiso 1 1 calc R . .
H73C H 0.3121 0.4784 0.4249 0.106 Uiso 1 1 calc R . .
C74 C 0.3109(7) 0.1336(5) 0.2372(5) 0.058(2) Uani 1 1 d . . .
H74A H 0.3791 0.1114 0.2559 0.069 Uiso 1 1 calc R . .
C75 C 0.2407(9) 0.1434(6) 0.1740(5) 0.073(3) Uani 1 1 d . . .
H75A H 0.2024 0.0958 0.1526 0.087 Uiso 1 1 calc R . .
C76 C 0.1970(8) 0.2175(6) 0.1495(5) 0.074(3) Uani 1 1 d . . .
H76A H 0.1874 0.2523 0.1070 0.089 Uiso 1 1 calc R . .
Cl3 Cl 0.41860(16) -0.34182(14) 0.60138(16) 0.0677(7) Uani 1 1 d . . .
Cl4 Cl 0.51259(18) -0.20159(17) 0.54109(16) 0.0838(9) Uani 1 1 d . . .
Cl5 Cl -0.0671(3) 0.6194(3) 0.0520(2) 0.1055(14) Uani 0.80 1 d P . .
Cl5A Cl -0.0906(9) 0.6751(9) 0.1236(7) 0.079(4) Uani 0.20 1 d P . .
Cl6 Cl -0.0001(3) 0.7890(3) 0.0942(2) 0.0782(11) Uani 0.70 1 d P . .
Cl6A Cl -0.0172(7) 0.7429(5) 0.1372(4) 0.064(2) Uani 0.30 1 d P . .
C78 C 0.0254(6) 0.6960(8) 0.0298(10) 0.157(7) Uani 1 1 d . . .
C77 C 0.5368(7) -0.2838(7) 0.5985(7) 0.101(4) Uani 1 1 d . . .

loop_
_atom_site_aniso_label
_atom_site_aniso_U_11
_atom_site_aniso_U_22
_atom_site_aniso_U_33
_atom_site_aniso_U_23
_atom_site_aniso_U_13
_atom_site_aniso_U_12
Pd2 0.02421(18) 0.0196(2) 0.0325(2) 0.0028(3) 0.01510(15) 0.0022(3)
Cl2 0.0253(7) 0.0387(9) 0.0369(8) 0.0103(6) 0.0046(6) 0.0067(6)
N3 0.033(3) 0.011(2) 0.018(2) 0.0035(17) 0.0038(19) 0.0010(18)
N4 0.019(2) 0.016(2) 0.019(2) 0.0039(17) 0.0070(17) 0.0046(17)
Pd1 0.02502(18) 0.0212(2) 0.02787(19) -0.0049(3) 0.01292(15) -0.0036(3)
Cl1 0.0274(7) 0.0431(9) 0.0314(7) -0.0161(6) 0.0039(6) -0.0015(6)
N1 0.016(2) 0.020(2) 0.022(2) 0.0006(18) 0.0044(17) -0.0022(18)
N2 0.017(2) 0.018(2) 0.018(2) 0.0000(17) 0.0045(17) 0.0038(17)
C1 0.022(2) 0.019(3) 0.011(2) 0.0011(19) 0.0038(19) 0.003(2)
C2 0.018(2) 0.020(3) 0.022(3) -0.002(2) 0.003(2) 0.001(2)
C3 0.021(3) 0.017(3) 0.024(3) -0.004(2) 0.012(2) 0.001(2)
C4 0.017(2) 0.027(3) 0.025(3) 0.013(2) 0.004(2) -0.001(2)
C5 0.034(3) 0.038(4) 0.027(3) 0.010(3) 0.000(3) -0.012(3)
C6 0.030(3) 0.064(5) 0.037(4) 0.028(4) 0.001(3) -0.002(3)
C7 0.030(3) 0.043(4) 0.059(5) 0.034(4) 0.015(3) 0.012(3)
C8 0.026(3) 0.028(4) 0.056(4) 0.018(3) 0.017(3) 0.006(3)
C9 0.028(3) 0.025(3) 0.032(3) 0.008(3) 0.014(2) 0.006(2)
C10 0.026(3) 0.016(3) 0.029(3) -0.006(2) -0.007(2) 0.000(2)
C11 0.023(3) 0.028(3) 0.048(4) 0.002(3) 0.000(3) -0.001(2)
C12 0.028(4) 0.026(4) 0.085(6) -0.003(4) -0.012(4) -0.005(3)
C13 0.045(5) 0.023(4) 0.080(6) -0.014(4) -0.047(4) 0.002(3)
C14 0.056(5) 0.039(4) 0.039(4) -0.008(3) -0.025(3) 0.009(3)
C15 0.031(3) 0.032(4) 0.032(3) 0.000(3) -0.012(3) 0.000(3)
C16 0.021(3) 0.027(4) 0.032(3) -0.007(2) 0.001(2) 0.003(2)
C17 0.041(4) 0.017(3) 0.047(4) -0.002(3) -0.014(3) 0.005(3)
C18 0.050(5) 0.026(4) 0.078(6) 0.005(4) -0.027(4) 0.005(3)
C19 0.027(3) 0.035(4) 0.096(7) -0.026(5) -0.002(4) 0.005(3)
C20 0.030(4) 0.048(5) 0.078(6) -0.041(5) 0.012(4) -0.007(3)
C21 0.020(3) 0.037(3) 0.035(3) -0.013(3) 0.006(2) -0.003(2)
C22 0.194(12) 0.022(4) 0.034(4) 0.006(3) -0.012(6) 0.009(6)
C23 0.056(14) 0.037(13) 0.056(14) 0.014(11) -0.001(11) 0.018(11)
C23A 0.068(10) 0.041(10) 0.053(9) 0.013(7) 0.002(7) -0.024(8)
C24 0.039(3) 0.050(5) 0.030(3) -0.014(3) 0.014(3) -0.011(3)
C25 0.040(4) 0.075(6) 0.045(4) -0.024(4) 0.010(3) -0.015(4)
C26 0.019(2) 0.023(3) 0.028(3) 0.000(2) 0.009(2) 0.002(2)
C27 0.025(3) 0.031(3) 0.027(3) 0.002(3) 0.006(2) 0.003(2)
C28 0.026(3) 0.045(4) 0.045(4) -0.001(3) -0.001(3) 0.009(3)
C29 0.033(4) 0.043(4) 0.058(5) 0.012(4) 0.015(3) 0.021(3)
C30 0.042(4) 0.030(4) 0.042(4) -0.002(3) 0.027(3) 0.007(3)
C31 0.029(3) 0.030(3) 0.030(3) -0.006(3) 0.012(2) 0.002(2)
C32 0.041(4) 0.033(4) 0.029(3) 0.004(3) -0.003(3) 0.012(3)
C33 0.068(5) 0.062(5) 0.031(4) 0.020(4) 0.014(3) 0.033(4)
C34 0.043(4) 0.039(4) 0.024(3) -0.006(3) 0.011(3) -0.003(3)
C35 0.073(5) 0.045(5) 0.027(3) -0.011(3) 0.007(3) -0.001(4)
C36 0.062(5) 0.064(6) 0.098(7) -0.048(6) 0.047(5) -0.045(5)
C37 0.133(10) 0.059(7) 0.099(8) -0.023(6) 0.086(8) -0.053(7)
C38 0.093(6) 0.058(7) 0.046(4) -0.023(4) 0.054(4) -0.040(5)
C39 0.030(3) 0.023(3) 0.015(2) 0.001(2) 0.002(2) -0.001(2)
C40 0.022(3) 0.018(3) 0.018(2) -0.002(2) 0.003(2) 0.002(2)
C41 0.027(3) 0.019(3) 0.018(2) 0.004(2) 0.001(2) 0.002(2)
C42 0.025(3) 0.020(3) 0.026(3) -0.003(2) 0.005(2) -0.003(2)
C43 0.018(3) 0.028(3) 0.041(4) 0.003(3) 0.002(2) -0.001(2)
C44 0.023(3) 0.021(4) 0.070(5) -0.007(3) -0.001(3) -0.001(3)
C45 0.024(3) 0.040(5) 0.066(5) -0.028(4) 0.010(3) -0.006(3)
C46 0.035(3) 0.036(4) 0.040(4) -0.012(3) 0.007(3) -0.005(3)
C47 0.039(3) 0.033(4) 0.029(3) -0.010(3) -0.003(3) -0.003(3)
C48 0.019(2) 0.014(3) 0.034(3) 0.002(2) -0.003(2) 0.002(2)
C49 0.032(3) 0.026(3) 0.033(3) 0.004(3) -0.001(3) 0.001(2)
C50 0.049(4) 0.030(4) 0.039(4) 0.005(3) -0.018(3) -0.001(3)
C51 0.049(4) 0.019(3) 0.060(5) 0.002(3) -0.028(4) -0.002(3)
C52 0.021(3) 0.024(3) 0.070(5) 0.000(3) -0.004(3) 0.000(3)
C53 0.028(3) 0.016(3) 0.041(3) -0.001(3) 0.002(3) 0.004(2)
C54 0.017(2) 0.022(3) 0.033(3) 0.004(2) 0.004(2) 0.0022(19)
C55 0.017(2) 0.032(3) 0.037(3) 0.015(3) 0.007(2) 0.003(2)
C56 0.025(3) 0.048(4) 0.049(4) 0.031(4) 0.003(3) 0.004(3)
C57 0.030(3) 0.022(3) 0.075(5) 0.020(4) 0.001(3) -0.005(3)
C58 0.025(3) 0.023(4) 0.082(6) -0.002(4) 0.004(3) 0.007(3)
C59 0.018(3) 0.021(3) 0.050(4) -0.003(3) 0.006(3) 0.005(2)
C60 0.043(4) 0.042(4) 0.043(4) -0.021(3) 0.017(3) -0.009(3)
C61 0.035(4) 0.062(6) 0.089(6) -0.048(5) -0.009(4) 0.025(4)
C62 0.026(3) 0.041(4) 0.023(3) 0.011(2) 0.004(2) 0.000(2)
C63 0.029(3) 0.063(5) 0.021(3) 0.007(3) 0.012(2) -0.001(3)
C64 0.026(3) 0.011(3) 0.026(3) 0.001(2) 0.008(2) -0.003(2)
C65 0.030(3) 0.024(3) 0.030(3) 0.000(2) 0.001(2) 0.006(2)
C66 0.026(3) 0.042(4) 0.052(4) -0.010(3) 0.003(3) -0.001(3)
C67 0.033(4) 0.030(4) 0.058(5) -0.012(3) 0.023(3) -0.013(3)
C68 0.049(4) 0.030(4) 0.036(3) 0.005(3) 0.018(3) -0.007(3)
C69 0.041(4) 0.021(3) 0.035(3) 0.006(3) 0.016(3) -0.006(3)
C70 0.060(5) 0.069(6) 0.020(3) 0.005(3) 0.001(3) -0.021(4)
C71 0.042(7) 0.087(11) 0.042(7) 0.019(7) 0.012(6) 0.011(7)
C71A 0.067(12) 0.046(11) 0.021(8) 0.004(7) 0.006(8) -0.006(9)
C72 0.034(3) 0.041(4) 0.025(3) 0.002(3) -0.002(3) 0.004(3)
C73 0.131(9) 0.042(5) 0.038(4) -0.009(4) -0.009(5) -0.016(5)
C74 0.042(4) 0.051(5) 0.083(6) 0.010(5) 0.039(4) 0.019(4)
C75 0.110(8) 0.051(6) 0.062(6) 0.007(4) 0.052(6) 0.039(5)
C76 0.093(6) 0.085(9) 0.049(4) 0.015(5) 0.057(4) 0.032(6)
Cl3 0.0405(10) 0.0552(13) 0.1076(19) 0.0262(13) 0.0063(11) 0.0057(9)
Cl4 0.0483(12) 0.095(2) 0.109(2) 0.0601(17) 0.0145(12) -0.0013(12)
Cl5 0.0432(17) 0.178(4) 0.094(3) 0.003(3) -0.0076(17) -0.019(2)
Cl5A 0.040(5) 0.117(12) 0.084(8) 0.037(8) 0.021(5) 0.010(6)
Cl6 0.0465(18) 0.110(3) 0.077(2) -0.011(2) 0.0016(17) 0.0005(19)
Cl6A 0.078(5) 0.063(5) 0.050(4) 0.012(4) 0.003(4) 0.029(4)
C78 0.020(3) 0.064(7) 0.39(2) -0.008(13) 0.034(7) 0.015(6)
C77 0.041(4) 0.106(10) 0.155(10) 0.071(9) -0.001(5) 0.010(5)

loop_
_atom_type_symbol
_atom_type_description
_atom_type_scat_dispersion_real
_atom_type_scat_dispersion_imag
_atom_type_scat_source
C C 0.0033 0.0016 'International Tables Vol C Tables 4.2.6.8 and 6.1.1.4'
H H 0.0000 0.0000 'International Tables Vol C Tables 4.2.6.8 and 6.1.1.4'
N N 0.0061 0.0033 'International Tables Vol C Tables 4.2.6.8 and 6.1.1.4'
Cl Cl 0.1484 0.1585 'International Tables Vol C Tables 4.2.6.8 and 6.1.1.4'
Pd Pd -0.9988 1.0072 'International Tables Vol C Tables 4.2.6.8 and 6.1.1.4'

loop_
_geom_angle_atom_site_label_1
_geom_angle_atom_site_label_2
_geom_angle_atom_site_label_3
_geom_angle
_geom_angle_site_symmetry_1
_geom_angle_site_symmetry_3
_geom_angle_publ_flag
C39 Pd2 C76 95.9(3) . . ?
C39 Pd2 C75 130.7(3) . . ?
C76 Pd2 C75 39.1(3) . . ?
C39 Pd2 C74 165.5(3) . . ?
C76 Pd2 C74 69.7(3) . . ?
C75 Pd2 C74 36.7(3) . . ?
C39 Pd2 Cl2 98.14(15) . . ?
C76 Pd2 Cl2 164.6(3) . . ?
C75 Pd2 Cl2 129.6(3) . . ?
C74 Pd2 Cl2 96.0(2) . . ?
C39 N3 C64 123.7(5) . . ?
C39 N3 C41 112.7(5) . . ?
C64 N3 C41 121.5(4) . . ?
C39 N4 C54 123.3(4) . . ?
C39 N4 C40 112.9(5) . . ?
C54 N4 C40 120.8(4) . . ?
C1 Pd1 C38 96.8(3) . . ?
C1 Pd1 C37 131.8(4) . . ?
C38 Pd1 C37 39.0(3) . . ?
C1 Pd1 C36 165.2(3) . . ?
C38 Pd1 C36 68.4(3) . . ?
C37 Pd1 C36 35.1(4) . . ?
C1 Pd1 Cl1 97.06(14) . . ?
C38 Pd1 Cl1 165.2(2) . . ?
C37 Pd1 Cl1 129.4(3) . . ?
C36 Pd1 Cl1 97.5(2) . . ?
C1 N1 C16 122.2(5) . . ?
C1 N1 C2 112.9(4) . . ?
C16 N1 C2 122.6(4) . . ?
C1 N2 C26 123.1(4) . . ?
C1 N2 C3 112.4(4) . . ?
C26 N2 C3 123.3(4) . . ?
N2 C1 N1 109.0(5) . . ?
N2 C1 Pd1 124.6(4) . . ?
N1 C1 Pd1 126.5(4) . . ?
N1 C2 C10 114.5(5) . . ?
N1 C2 C3 102.4(4) . . ?
C10 C2 C3 113.8(4) . . ?
N2 C3 C4 114.3(4) . . ?
N2 C3 C2 102.4(4) . . ?
C4 C3 C2 113.9(4) . . ?
C9 C4 C5 118.7(5) . . ?
C9 C4 C3 119.2(5) . . ?
C5 C4 C3 122.0(5) . . ?
C6 C5 C4 120.0(7) . . ?
C5 C6 C7 121.2(7) . . ?
C8 C7 C6 119.5(6) . . ?
C7 C8 C9 119.3(7) . . ?
C4 C9 C8 121.2(6) . . ?
C15 C10 C11 118.7(5) . . ?
C15 C10 C2 122.1(5) . . ?
C11 C10 C2 119.2(5) . . ?
C10 C11 C12 121.3(7) . . ?
C13 C12 C11 118.5(7) . . ?
C14 C13 C12 121.6(6) . . ?
C13 C14 C15 119.5(7) . . ?
C10 C15 C14 120.4(6) . . ?
C17 C16 C21 122.0(6) . . ?
C17 C16 N1 119.9(5) . . ?
C21 C16 N1 118.1(5) . . ?
C18 C17 C16 117.6(7) . . ?
C18 C17 C22 120.4(7) . . ?
C16 C17 C22 122.0(6) . . ?
C19 C18 C17 122.1(8) . . ?
C18 C19 C20 119.4(7) . . ?
C19 C20 C21 120.7(7) . . ?
C20 C21 C16 118.1(7) . . ?
C20 C21 C24 118.7(6) . . ?
C16 C21 C24 122.9(6) . . ?
C23 C22 C23A 30.1(10) . . ?
C23 C22 C17 131.6(13) . . ?
C23A C22 C17 113.8(9) . . ?
C23A C23 C22 81(3) . . ?
C23 C23A C22 69(2) . . ?
C21 C24 C25 114.3(6) . . ?
C31 C26 C27 122.0(5) . . ?
C31 C26 N2 119.3(5) . . ?
C27 C26 N2 118.7(5) . . ?
C28 C27 C26 116.9(6) . . ?
C28 C27 C32 119.6(6) . . ?
C26 C27 C32 123.5(5) . . ?
C29 C28 C27 122.3(6) . . ?
C30 C29 C28 120.0(6) . . ?
C29 C30 C31 120.4(6) . . ?
C26 C31 C30 118.3(6) . . ?
C26 C31 C34 123.7(5) . . ?
C30 C31 C34 118.0(5) . . ?
C27 C32 C33 113.1(6) . . ?
C31 C34 C35 111.5(6) . . ?
C37 C36 Pd1 68.5(5) . . ?
C36 C37 C38 126.3(12) . . ?
C36 C37 Pd1 76.4(6) . . ?
C38 C37 Pd1 69.4(4) . . ?
C37 C38 Pd1 71.6(5) . . ?
N3 C39 N4 108.8(5) . . ?
N3 C39 Pd2 124.5(4) . . ?
N4 C39 Pd2 126.7(4) . . ?
N4 C40 C48 115.5(5) . . ?
N4 C40 C41 102.9(4) . . ?
C48 C40 C41 112.7(4) . . ?
N3 C41 C42 113.8(4) . . ?
N3 C41 C40 101.5(4) . . ?
C42 C41 C40 114.3(4) . . ?
C47 C42 C43 118.1(6) . . ?
C47 C42 C41 122.2(5) . . ?
C43 C42 C41 119.7(5) . . ?
C44 C43 C42 121.9(6) . . ?
C45 C44 C43 119.5(7) . . ?
C46 C45 C44 119.8(7) . . ?
C45 C46 C47 120.4(7) . . ?
C42 C47 C46 120.3(6) . . ?
C53 C48 C49 119.9(5) . . ?
C53 C48 C40 119.6(5) . . ?
C49 C48 C40 120.5(5) . . ?
C50 C49 C48 120.1(6) . . ?
C49 C50 C51 119.1(7) . . ?
C52 C51 C50 120.6(6) . . ?
C51 C52 C53 120.9(7) . . ?
C48 C53 C52 119.4(6) . . ?
C59 C54 C55 122.1(5) . . ?
C59 C54 N4 119.8(5) . . ?
C55 C54 N4 118.1(5) . . ?
C54 C55 C56 116.8(6) . . ?
C54 C55 C62 123.6(5) . . ?
C56 C55 C62 119.5(6) . . ?
C57 C56 C55 121.5(6) . . ?
C56 C57 C58 120.2(6) . . ?
C59 C58 C57 120.8(7) . . ?
C58 C59 C54 118.6(6) . . ?
C58 C59 C60 119.7(6) . . ?
C54 C59 C60 121.7(6) . . ?
C59 C60 C61 117.4(7) . . ?
C55 C62 C63 113.3(5) . . ?
C69 C64 C65 121.8(5) . . ?
C69 C64 N3 119.8(5) . . ?
C65 C64 N3 118.4(5) . . ?
C66 C65 C64 117.1(6) . . ?
C66 C65 C72 121.1(6) . . ?
C64 C65 C72 121.8(5) . . ?
C67 C66 C65 122.1(6) . . ?
C68 C67 C66 119.3(6) . . ?
C67 C68 C69 121.2(6) . . ?
C64 C69 C68 118.4(6) . . ?
C64 C69 C70 122.6(5) . . ?
C68 C69 C70 118.9(6) . . ?
C71 C70 C71A 65.1(10) . . ?
C71 C70 C69 117.0(9) . . ?
C71A C70 C69 124.4(9) . . ?
C70 C71 C71A 59.1(9) . . ?
C70 C71A C71 55.8(9) . . ?
C65 C72 C73 113.6(6) . . ?
C75 C74 Pd2 70.1(4) . . ?
C74 C75 C76 123.7(10) . . ?
C74 C75 Pd2 73.2(5) . . ?
C76 C75 Pd2 69.8(4) . . ?
C75 C76 Pd2 71.1(5) . . ?
Cl5A Cl5 C78 82.5(7) . . ?
Cl6A Cl5A Cl5 117.6(7) . . ?
Cl6A Cl5A C78 66.1(6) . . ?
Cl5 Cl5A C78 52.2(5) . . ?
Cl6A Cl5A Cl6 23.1(4) . . ?
Cl5 Cl5A Cl6 103.0(6) . . ?
C78 Cl5A Cl6 51.6(4) . . ?
Cl6A Cl6 C78 81.3(7) . . ?
Cl6A Cl6 Cl5A 31.3(5) . . ?
C78 Cl6 Cl5A 62.3(5) . . ?
Cl6 Cl6A Cl5A 125.6(8) . . ?
Cl6 Cl6A C78 67.4(6) . . ?
Cl5A Cl6A C78 74.5(7) . . ?
Cl5 C78 Cl6 110.6(7) . . ?
Cl5 C78 Cl6A 84.5(7) . . ?
Cl6 C78 Cl6A 31.3(3) . . ?
Cl5 C78 Cl5A 45.4(5) . . ?
Cl6 C78 Cl5A 66.1(6) . . ?
Cl6A C78 Cl5A 39.4(5) . . ?
Cl3 C77 Cl4 111.3(5) . . ?

loop_
_geom_bond_atom_site_label_1
_geom_bond_atom_site_label_2
_geom_bond_distance
_geom_bond_site_symmetry_2
_geom_bond_publ_flag
Pd2 C39 2.032(6) . ?
Pd2 C76 2.126(7) . ?
Pd2 C75 2.144(8) . ?
Pd2 C74 2.183(7) . ?
Pd2 Cl2 2.3685(16) . ?
N3 C39 1.347(7) . ?
N3 C64 1.426(7) . ?
N3 C41 1.501(7) . ?
N4 C39 1.351(7) . ?
N4 C54 1.445(7) . ?
N4 C40 1.476(7) . ?
Pd1 C1 2.030(5) . ?
Pd1 C38 2.086(6) . ?
Pd1 C37 2.114(8) . ?
Pd1 C36 2.209(7) . ?
Pd1 Cl1 2.3750(15) . ?
N1 C1 1.352(6) . ?
N1 C16 1.427(7) . ?
N1 C2 1.480(7) . ?
N2 C1 1.351(7) . ?
N2 C26 1.441(7) . ?
N2 C3 1.492(6) . ?
C2 C10 1.513(7) . ?
C2 C3 1.550(7) . ?
C3 C4 1.515(7) . ?
C4 C9 1.390(9) . ?
C4 C5 1.395(8) . ?
C5 C6 1.386(9) . ?
C6 C7 1.388(11) . ?
C7 C8 1.387(10) . ?
C8 C9 1.403(8) . ?
C10 C15 1.376(8) . ?
C10 C11 1.383(8) . ?
C11 C12 1.390(9) . ?
C12 C13 1.373(12) . ?
C13 C14 1.357(11) . ?
C14 C15 1.399(8) . ?
C16 C17 1.392(9) . ?
C16 C21 1.408(8) . ?
C17 C18 1.386(10) . ?
C17 C22 1.520(11) . ?
C18 C19 1.382(12) . ?
C19 C20 1.391(12) . ?
C20 C21 1.393(10) . ?
C21 C24 1.506(10) . ?
C22 C23 1.40(2) . ?
C22 C23A 1.482(17) . ?
C23 C23A 0.75(2) . ?
C24 C25 1.545(9) . ?
C26 C31 1.393(8) . ?
C26 C27 1.411(8) . ?
C27 C28 1.395(8) . ?
C27 C32 1.478(8) . ?
C28 C29 1.377(10) . ?
C29 C30 1.376(10) . ?
C30 C31 1.415(8) . ?
C31 C34 1.494(9) . ?
C32 C33 1.536(9) . ?
C34 C35 1.539(9) . ?
C36 C37 1.306(15) . ?
C37 C38 1.403(12) . ?
C40 C48 1.529(7) . ?
C40 C41 1.548(8) . ?
C41 C42 1.524(8) . ?
C42 C47 1.387(8) . ?
C42 C43 1.389(8) . ?
C43 C44 1.385(9) . ?
C44 C45 1.381(11) . ?
C45 C46 1.377(11) . ?
C46 C47 1.400(9) . ?
C48 C53 1.395(8) . ?
C48 C49 1.398(8) . ?
C49 C50 1.396(9) . ?
C50 C51 1.412(11) . ?
C51 C52 1.355(10) . ?
C52 C53 1.404(8) . ?
C54 C59 1.392(8) . ?
C54 C55 1.406(8) . ?
C55 C56 1.412(9) . ?
C55 C62 1.498(9) . ?
C56 C57 1.369(11) . ?
C57 C58 1.386(11) . ?
C58 C59 1.387(9) . ?
C59 C60 1.494(9) . ?
C60 C61 1.531(9) . ?
C62 C63 1.539(8) . ?
C64 C69 1.399(8) . ?
C64 C65 1.417(8) . ?
C65 C66 1.394(9) . ?
C65 C72 1.491(8) . ?
C66 C67 1.394(10) . ?
C67 C68 1.381(10) . ?
C68 C69 1.402(8) . ?
C69 C70 1.509(9) . ?
C70 C71 1.385(15) . ?
C70 C71A 1.438(16) . ?
C71 C71A 1.52(2) . ?
C72 C73 1.524(10) . ?
C74 C75 1.363(13) . ?
C75 C76 1.430(13) . ?
Cl3 C77 1.744(11) . ?
Cl4 C77 1.741(11) . ?
Cl5 Cl5A 1.603(15) . ?
Cl5 C78 1.780(13) . ?
Cl5A Cl6A 1.472(16) . ?
Cl5A C78 2.234(18) . ?
Cl5A Cl6 2.306(14) . ?
Cl6 Cl6A 1.113(8) . ?
Cl6 C78 1.978(15) . ?
Cl6A C78 2.118(18) . ?
